data_7109188
loop_
_publ_author_name
'Hai Xia'
'Danqing Liu'
'Xiaomin Xua'
'Qian Miao'

_publ_section_title
;
 Ambipolar organic semiconductors from electron-accepting cyclopenta-fused
 anthracene
;
_journal_name_full Chem.Commun.
_journal_page_first 4301
_journal_paper_doi 10.1039/c2cc34992b
_journal_volume 49
_journal_year 2013
_chemical_formula_sum 'C20 H14'
_chemical_formula_weight 254.31
_chemical_name_systematic
;
2,7-dimethylcyclopenta[hi]aceanthrylene
;
_space_group_IT_number 14
_symmetry_cell_setting monoclinic
_symmetry_space_group_name_Hall '-P 2ybc'
_symmetry_space_group_name_H-M 'P 1 21/c 1'
_atom_sites_solution_hydrogens geom
_atom_sites_solution_primary direct
_atom_sites_solution_secondary difmap
_audit_creation_method SHELXL-97
_cell_angle_alpha 90.00
_cell_angle_beta 92.507(3)
_cell_angle_gamma 90.00
_cell_formula_units_Z 4
_cell_length_a 10.2176(15)
_cell_length_b 10.4839(15)
_cell_length_c 12.2150(17)
_cell_measurement_reflns_used 48
_cell_measurement_temperature 296(2)
_cell_measurement_theta_max 15
_cell_measurement_theta_min -15
_cell_volume 1307.2(3)
_computing_cell_refinement 'BRUKER KAPPA APEXII DUO DIFFRACTOMETER'
_computing_data_collection 'BRUKER KAPPA APEXII DUO DIFFRACTOMETER'
_computing_data_reduction 'BRUKER KAPPA APEXII DUO DIFFRACTOMETER'
_computing_molecular_graphics 'SIEMENS SHELXTL'
_computing_publication_material 'SIEMENS SHELXTL'
_computing_structure_refinement 'SHELXL-97 (Sheldrick, 2008)'
_computing_structure_solution 'SHELXS-97 (Sheldrick, 2008)'
_diffrn_ambient_temperature 296(2)
_diffrn_measured_fraction_theta_full 1.000
_diffrn_measured_fraction_theta_max 1.000
_diffrn_measurement_device_type 'BRUKER KAPPA APEXII DUO DIFFRACTOMETER'
_diffrn_measurement_method 'PHI & OMEGA SCAN'
_diffrn_radiation_monochromator graphite
_diffrn_radiation_source 'fine-focus sealed tube'
_diffrn_radiation_type MoK\a
_diffrn_radiation_wavelength 0.71073
_diffrn_reflns_av_R_equivalents 0.0991
_diffrn_reflns_av_sigmaI/netI 0.0912
_diffrn_reflns_limit_h_max 12
_diffrn_reflns_limit_h_min -12
_diffrn_reflns_limit_k_max 12
_diffrn_reflns_limit_k_min -10
_diffrn_reflns_limit_l_max 14
_diffrn_reflns_limit_l_min -14
_diffrn_reflns_number 9471
_diffrn_reflns_theta_full 25.24
_diffrn_reflns_theta_max 25.24
_diffrn_reflns_theta_min 2.00
_exptl_absorpt_coefficient_mu 0.073
_exptl_absorpt_correction_T_max 0.7456
_exptl_absorpt_correction_T_min 0.5479
_exptl_absorpt_correction_type multi-scan
_exptl_crystal_colour black
_exptl_crystal_density_diffrn 1.292
_exptl_crystal_density_method 'not measured'
_exptl_crystal_description block
_exptl_crystal_F_000 536
_exptl_crystal_size_max 0.50
_exptl_crystal_size_mid 0.40
_exptl_crystal_size_min 0.20
_refine_diff_density_max 0.215
_refine_diff_density_min -0.212
_refine_diff_density_rms 0.052
_refine_ls_extinction_coef 0.023(5)
_refine_ls_extinction_expression Fc^*^=kFc[1+0.001xFc^2^\l^3^/sin(2\q)]^-1/4^
_refine_ls_extinction_method SHELXL
_refine_ls_goodness_of_fit_ref 1.001
_refine_ls_hydrogen_treatment riding
_refine_ls_matrix_type full
_refine_ls_number_parameters 182
_refine_ls_number_reflns 2374
_refine_ls_number_restraints 0
_refine_ls_restrained_S_all 1.001
_refine_ls_R_factor_all 0.1124
_refine_ls_R_factor_gt 0.0581
_refine_ls_shift/su_max 0.000
_refine_ls_shift/su_mean 0.000
_refine_ls_structure_factor_coef Fsqd
_refine_ls_weighting_details 'calc w=1/[\s^2^(Fo^2^)+(0.0938P)^2^+0.0000P] where P=(Fo^2^+2Fc^2^)/3'
_refine_ls_weighting_scheme calc
_refine_ls_wR_factor_gt 0.1460
_refine_ls_wR_factor_ref 0.1835
_reflns_number_gt 1355
_reflns_number_total 2374
_reflns_threshold_expression >2sigma(I)
_cod_data_source_file c2cc34992b.txt
_cod_data_source_block dimethylDCPA
_cod_original_sg_symbol_H-M P2(1)/c
_cod_database_code 7109188

loop_
_symmetry_equiv_pos_as_xyz
'x, y, z'
'-x, y+1/2, -z+1/2'
'-x, -y, -z'
'x, -y-1/2, z-1/2'

loop_
_atom_site_label
_atom_site_type_symbol
_atom_site_fract_x
_atom_site_fract_y
_atom_site_fract_z
_atom_site_U_iso_or_equiv
_atom_site_adp_type
_atom_site_occupancy
_atom_site_symmetry_multiplicity
_atom_site_calc_flag
_atom_site_refinement_flags
C1 C 0.1764(3) 0.3144(3) 1.1238(3) 0.0614(9) Uani 1 1 d .
H1A H 0.2054 0.3887 1.1638 0.092 Uiso 1 1 calc R
H1B H 0.1533 0.2488 1.1743 0.092 Uiso 1 1 calc R
H1C H 0.1013 0.3356 1.0774 0.092 Uiso 1 1 calc R
C2 C 0.2840(3) 0.2677(3) 1.0553(2) 0.0438(7) Uani 1 1 d .
C3 C 0.2733(3) 0.1546(3) 0.9827(2) 0.0392(7) Uani 1 1 d .
C4 C 0.1774(3) 0.0674(3) 0.9578(2) 0.0468(8) Uani 1 1 d .
H4A H 0.0955 0.0742 0.9878 0.056 Uiso 1 1 calc R
C5 C 0.2051(3) -0.0344(3) 0.8849(2) 0.0484(8) Uani 1 1 d .
H5A H 0.1399 -0.0943 0.8687 0.058 Uiso 1 1 calc R
C6 C 0.3225(3) -0.0479(3) 0.8381(2) 0.0447(7) Uani 1 1 d .
H6A H 0.3358 -0.1159 0.7910 0.054 Uiso 1 1 calc R
C7 C 0.4255(3) 0.0416(2) 0.86074(19) 0.0360(7) Uani 1 1 d .
C8 C 0.3962(3) 0.1412(2) 0.93366(19) 0.0359(7) Uani 1 1 d .
C9 C 0.6379(3) 0.1422(2) 0.85983(19) 0.0353(7) Uani 1 1 d .
C10 C 0.5538(3) 0.0437(2) 0.82233(19) 0.0364(7) Uani 1 1 d .
C11 C 0.6304(3) -0.0355(3) 0.7499(2) 0.0441(7) Uani 1 1 d .
H11A H 0.5994 -0.1080 0.7134 0.053 Uiso 1 1 calc R
C12 C 0.7531(3) 0.0123(3) 0.7438(2) 0.0442(7) Uani 1 1 d .
C13 C 0.8638(3) -0.0385(3) 0.6805(2) 0.0570(9) Uani 1 1 d .
H13A H 0.8352 -0.1131 0.6405 0.086 Uiso 1 1 calc R
H13B H 0.9357 -0.0605 0.7302 0.086 Uiso 1 1 calc R
H13C H 0.8915 0.0253 0.6302 0.086 Uiso 1 1 calc R
C14 C 0.7621(3) 0.1269(3) 0.81452(19) 0.0385(7) Uani 1 1 d .
C15 C 0.8599(3) 0.2098(3) 0.8433(2) 0.0463(8) Uani 1 1 d .
H15A H 0.9425 0.2012 0.8150 0.056 Uiso 1 1 calc R
C16 C 0.8334(3) 0.3099(3) 0.9178(2) 0.0492(8) Uani 1 1 d .
H16A H 0.9000 0.3671 0.9369 0.059 Uiso 1 1 calc R
C17 C 0.7142(3) 0.3256(3) 0.9624(2) 0.0453(7) Uani 1 1 d .
H17A H 0.7015 0.3920 1.0113 0.054 Uiso 1 1 calc R
C18 C 0.6089(3) 0.2402(3) 0.93415(19) 0.0369(7) Uani 1 1 d .
C19 C 0.4809(3) 0.2382(2) 0.97214(19) 0.0366(7) Uani 1 1 d .
C20 C 0.4069(3) 0.3155(3) 1.0484(2) 0.0438(7) Uani 1 1 d .
H20A H 0.4394 0.3865 1.0863 0.053 Uiso 1 1 calc R

loop_
_atom_site_aniso_label
_atom_site_aniso_U_11
_atom_site_aniso_U_22
_atom_site_aniso_U_33
_atom_site_aniso_U_23
_atom_site_aniso_U_13
_atom_site_aniso_U_12
C1 0.057(2) 0.065(2) 0.0643(19) -0.0054(17) 0.0195(16) 0.0088(18)
C2 0.0436(19) 0.0437(17) 0.0445(15) 0.0057(13) 0.0082(13) 0.0053(14)
C3 0.0350(16) 0.0430(17) 0.0396(14) 0.0097(12) 0.0008(12) 0.0014(13)
C4 0.0351(17) 0.0534(19) 0.0518(16) 0.0125(14) 0.0021(13) -0.0022(14)
C5 0.0392(19) 0.0505(19) 0.0550(17) 0.0055(15) -0.0048(14) -0.0105(15)
C6 0.049(2) 0.0430(17) 0.0416(14) 0.0017(13) -0.0062(14) -0.0038(14)
C7 0.0392(17) 0.0372(15) 0.0309(12) 0.0021(11) -0.0046(11) -0.0022(13)
C8 0.0357(16) 0.0382(15) 0.0336(12) 0.0053(12) -0.0004(11) -0.0003(13)
C9 0.0350(17) 0.0357(15) 0.0351(13) 0.0065(12) -0.0001(11) -0.0001(12)
C10 0.0373(17) 0.0395(16) 0.0320(12) 0.0018(12) -0.0021(11) 0.0012(13)
C11 0.051(2) 0.0428(17) 0.0389(14) -0.0051(13) 0.0001(13) 0.0022(15)
C12 0.0438(19) 0.0512(18) 0.0376(14) 0.0045(13) 0.0035(13) 0.0065(14)
C13 0.054(2) 0.064(2) 0.0537(17) 0.0015(15) 0.0123(15) 0.0111(17)
C14 0.0384(17) 0.0400(16) 0.0371(13) 0.0088(12) 0.0015(12) 0.0014(13)
C15 0.0350(17) 0.0513(19) 0.0528(16) 0.0115(15) 0.0051(13) -0.0023(14)
C16 0.0408(19) 0.0489(18) 0.0577(17) 0.0040(15) -0.0022(14) -0.0137(15)
C17 0.0479(19) 0.0396(16) 0.0484(15) -0.0027(13) 0.0009(14) -0.0088(14)
C18 0.0374(16) 0.0351(15) 0.0379(13) 0.0052(12) -0.0016(11) -0.0018(13)
C19 0.0398(17) 0.0335(15) 0.0362(13) 0.0018(12) 0.0001(12) 0.0007(13)
C20 0.0468(18) 0.0401(16) 0.0443(15) -0.0042(13) 0.0017(13) 0.0012(14)

loop_
_atom_type_symbol
_atom_type_description
_atom_type_scat_dispersion_real
_atom_type_scat_dispersion_imag
_atom_type_scat_source
C C 0.0033 0.0016 'International Tables Vol C Tables 4.2.6.8 and 6.1.1.4'
H H 0.0000 0.0000 'International Tables Vol C Tables 4.2.6.8 and 6.1.1.4'

loop_
_geom_angle_atom_site_label_1
_geom_angle_atom_site_label_2
_geom_angle_atom_site_label_3
_geom_angle
C20 C2 C3 107.6(2)
C20 C2 C1 128.2(3)
C3 C2 C1 124.1(3)
C4 C3 C8 118.6(3)
C4 C3 C2 134.7(3)
C8 C3 C2 106.8(2)
C3 C4 C5 118.7(3)
C6 C5 C4 122.9(3)
C5 C6 C7 120.5(3)
C10 C7 C8 115.0(2)
C10 C7 C6 129.3(2)
C8 C7 C6 115.7(3)
C19 C8 C7 127.1(2)
C19 C8 C3 109.2(2)
C7 C8 C3 123.7(2)
C10 C9 C18 126.9(2)
C10 C9 C14 109.6(2)
C18 C9 C14 123.4(2)
C9 C10 C7 117.8(2)
C9 C10 C11 106.1(2)
C7 C10 C11 136.1(3)
C12 C11 C10 110.1(3)
C11 C12 C14 107.6(2)
C11 C12 C13 128.2(3)
C14 C12 C13 124.2(3)
C15 C14 C9 119.2(3)
C15 C14 C12 134.1(3)
C9 C14 C12 106.6(2)
C14 C15 C16 118.6(3)
C17 C16 C15 122.8(3)
C16 C17 C18 120.2(3)
C19 C18 C9 115.2(2)
C19 C18 C17 129.1(2)
C9 C18 C17 115.7(2)
C8 C19 C18 118.0(2)
C8 C19 C20 106.6(2)
C18 C19 C20 135.4(3)
C2 C20 C19 109.8(3)

loop_
_geom_bond_atom_site_label_1
_geom_bond_atom_site_label_2
_geom_bond_distance
C1 C2 1.494(4)
C2 C20 1.358(4)
C2 C3 1.481(4)
C3 C4 1.366(4)
C3 C8 1.422(4)
C4 C5 1.426(4)
C5 C6 1.358(4)
C6 C7 1.428(4)
C7 C10 1.412(4)
C7 C8 1.413(4)
C8 C19 1.403(4)
C9 C10 1.408(4)
C9 C18 1.411(4)
C9 C14 1.415(4)
C10 C11 1.465(4)
C11 C12 1.355(4)
C12 C14 1.480(4)
C12 C13 1.496(4)
C14 C15 1.359(4)
C15 C16 1.423(4)
C16 C17 1.365(4)
C17 C18 1.430(4)
C18 C19 1.407(4)
C19 C20 1.469(3)
